data_7115527
loop_
_publ_author_name
'Mayumi Kudo'
'Victor Maurizot'
'Hyuma Masu'
'Aya Tanatani'
'Ivan Huc'

_publ_section_title
;
 Structural elucidation of foldamers with no long range conformational
 order
;
_journal_name_full Chem.Commun.
_journal_page_first 10090
_journal_paper_doi 10.1039/C4cc03822C
_journal_volume 50
_journal_year 2014
_chemical_formula_sum 'C90 H122 N12 O15 Si'
_chemical_formula_weight 1640.08
_chemical_name_systematic
;
 ?
;
_space_group_crystal_system monoclinic
_space_group_IT_number 14
_space_group_name_Hall '-P 2yn'
_space_group_name_H-M_alt 'P 1 21/n 1'
_symmetry_space_group_name_Hall '-P 2yn'
_symmetry_space_group_name_H-M 'P 1 21/n 1'
_atom_sites_solution_hydrogens geom
_audit_creation_method SHELXL-2013
_cell_angle_alpha 90
_cell_angle_beta 97.315(3)
_cell_angle_gamma 90
_cell_formula_units_Z 4
_cell_length_a 16.9924(7)
_cell_length_b 27.8784(11)
_cell_length_c 26.0023(10)
_cell_measurement_temperature 120
_cell_volume 12217.6(8)
_computing_cell_refinement 'APEX2 (Bruker AXS, 2006)'
_computing_data_collection 'APEX2 (Bruker AXS, 2006)'
_computing_data_reduction 'SAINT (Bruker AXS, 2004)'
_computing_molecular_graphics 'XSHEL (Bruker AXS,2002)'
_computing_publication_material 'XCIF (Bruker AXS, 2001)'
_computing_structure_refinement 'SHELXL-2013 (Sheldrick, 2013)'
_computing_structure_solution 'SHELXS-97 (Sheldrick, 1997)'
_diffrn_ambient_temperature 120
_diffrn_measured_fraction_theta_full 0.941
_diffrn_measured_fraction_theta_max 0.937
_diffrn_measurement_device_type 'Bruker APEXII Ultra CCD area detector'
_diffrn_measurement_method 'Phi and Omega scans'
_diffrn_radiation_monochromator 'Bruker Helios multilayer confocal mirror'
_diffrn_radiation_type CuK\a
_diffrn_radiation_wavelength 1.54178
_diffrn_reflns_av_R_equivalents 0.0904
_diffrn_reflns_av_unetI/netI 0.1500
_diffrn_reflns_Laue_measured_fraction_full 0.941
_diffrn_reflns_Laue_measured_fraction_max 0.937
_diffrn_reflns_limit_h_max 20
_diffrn_reflns_limit_h_min -20
_diffrn_reflns_limit_k_max 25
_diffrn_reflns_limit_k_min -31
_diffrn_reflns_limit_l_max 31
_diffrn_reflns_limit_l_min -31
_diffrn_reflns_number 56324
_diffrn_reflns_point_group_measured_fraction_full 0.941
_diffrn_reflns_point_group_measured_fraction_max 0.937
_diffrn_reflns_theta_full 67.679
_diffrn_reflns_theta_max 67.858
_diffrn_reflns_theta_min 2.334
_diffrn_source 'Bruker TXS fine-focus rotating anode'
_exptl_absorpt_coefficient_mu 0.582
_exptl_absorpt_correction_T_max 0.98
_exptl_absorpt_correction_T_min 0.89
_exptl_absorpt_correction_type empirical
_exptl_absorpt_process_details 'SADABS (Sheldrick 1996)'
_exptl_crystal_colour colourless
_exptl_crystal_density_diffrn 0.892
_exptl_crystal_description plate
_exptl_crystal_F_000 3520
_exptl_crystal_size_max 0.200
_exptl_crystal_size_mid 0.100
_exptl_crystal_size_min 0.030
_refine_diff_density_max 0.616
_refine_diff_density_min -0.375
_refine_diff_density_rms 0.078
_refine_ls_extinction_method none
_refine_ls_goodness_of_fit_ref 0.845
_refine_ls_hydrogen_treatment constr
_refine_ls_matrix_type full
_refine_ls_number_parameters 1125
_refine_ls_number_reflns 20816
_refine_ls_number_restraints 102
_refine_ls_restrained_S_all 0.854
_refine_ls_R_factor_all 0.2309
_refine_ls_R_factor_gt 0.1210
_refine_ls_shift/su_max 0.001
_refine_ls_shift/su_mean 0.000
_refine_ls_structure_factor_coef Fsqd
_refine_ls_weighting_details 'w=1/[\s^2^(Fo^2^)+(0.1929P)^2^] where P=(Fo^2^+2Fc^2^)/3'
_refine_ls_weighting_scheme calc
_refine_ls_wR_factor_gt 0.3059
_refine_ls_wR_factor_ref 0.3592
_reflns_Friedel_coverage 0.000
_reflns_number_gt 6211
_reflns_number_total 20816
_reflns_threshold_expression 'I > 2\s(I)'
_cod_data_source_file c4cc03822c2.cif
_cod_data_source_block u120809mas1_sq
_cod_database_code 7115527
_shelx_space_group_comment
;
The symmetry employed for this shelxl refinement is uniquely defined
by the following loop, which should always be used as a source of
symmetry information in preference to the above space-group names.
They are only intended as comments.
;
_shelx_estimated_absorpt_t_min 0.892
_shelx_estimated_absorpt_t_max 0.983

loop_
_space_group_symop_operation_xyz
'x, y, z'
'-x+1/2, y+1/2, -z+1/2'
'-x, -y, -z'
'x-1/2, -y-1/2, z-1/2'

loop_
_atom_site_label
_atom_site_type_symbol
_atom_site_fract_x
_atom_site_fract_y
_atom_site_fract_z
_atom_site_U_iso_or_equiv
_atom_site_adp_type
_atom_site_occupancy
_atom_site_site_symmetry_order
_atom_site_calc_flag
_atom_site_refinement_flags_posn
_atom_site_refinement_flags_adp
_atom_site_refinement_flags_occupancy
_atom_site_disorder_assembly
_atom_site_disorder_group
C56A C 0.6999(15) 0.3922(12) 0.3646(8) 0.083(7) Uani 0.604(17) 1 d D . P A 1
H56A H 0.6523 0.3831 0.3406 0.100 Uiso 0.604(17) 1 calc R U P A 1
H56B H 0.7365 0.4110 0.3457 0.100 Uiso 0.604(17) 1 calc R U P A 1
C57A C 0.6785(11) 0.4188(11) 0.4115(8) 0.100(10) Uani 0.604(17) 1 d D . P A 1
H57A H 0.6477 0.3964 0.4314 0.120 Uiso 0.604(17) 1 calc R U P A 1
C58A C 0.7498(9) 0.4344(7) 0.4467(6) 0.067(5) Uani 0.604(17) 1 d D . P A 1
H58A H 0.7885 0.4485 0.4262 0.101 Uiso 0.604(17) 1 calc R U P A 1
H58B H 0.7736 0.4067 0.4660 0.101 Uiso 0.604(17) 1 calc R U P A 1
H58C H 0.7344 0.4583 0.4712 0.101 Uiso 0.604(17) 1 calc R U P A 1
C59A C 0.6232(13) 0.4587(7) 0.3904(7) 0.154(11) Uani 0.604(17) 1 d D . P A 1
H59A H 0.6323 0.4870 0.4127 0.231 Uiso 0.604(17) 1 calc R U P A 1
H59B H 0.5681 0.4481 0.3897 0.231 Uiso 0.604(17) 1 calc R U P A 1
H59C H 0.6334 0.4668 0.3552 0.231 Uiso 0.604(17) 1 calc R U P A 1
C56B C 0.708(3) 0.3961(18) 0.3676(16) 0.105(9) Uani 0.396(17) 1 d D U P A 2
H56C H 0.6659 0.3893 0.3386 0.126 Uiso 0.396(17) 1 calc R U P A 2
H56D H 0.7515 0.4130 0.3530 0.126 Uiso 0.396(17) 1 calc R U P A 2
C57B C 0.675(2) 0.4288(16) 0.4053(15) 0.106(9) Uani 0.396(17) 1 d D U P A 2
H57B H 0.6611 0.4592 0.3858 0.127 Uiso 0.396(17) 1 calc R U P A 2
C58B C 0.731(2) 0.4431(13) 0.4510(14) 0.108(9) Uani 0.396(17) 1 d D U P A 2
H58D H 0.7006 0.4515 0.4795 0.162 Uiso 0.396(17) 1 calc R U P A 2
H58E H 0.7616 0.4708 0.4422 0.162 Uiso 0.396(17) 1 calc R U P A 2
H58F H 0.7664 0.4163 0.4616 0.162 Uiso 0.396(17) 1 calc R U P A 2
C59B C 0.5981(17) 0.4086(8) 0.4168(9) 0.116(9) Uani 0.396(17) 1 d D U P A 2
H59D H 0.5606 0.4077 0.3849 0.174 Uiso 0.396(17) 1 calc R U P A 2
H59E H 0.5766 0.4287 0.4425 0.174 Uiso 0.396(17) 1 calc R U P A 2
H59F H 0.6066 0.3760 0.4305 0.174 Uiso 0.396(17) 1 calc R U P A 2
C1 C 1.0583(4) 0.5105(3) 0.4043(3) 0.0681(19) Uani 1 1 d . . . . .
C2 C 1.0518(4) 0.5381(3) 0.4506(2) 0.0688(19) Uani 1 1 d . . . . .
H2 H 1.0963 0.5434 0.4760 0.083 Uiso 1 1 calc R U . . .
C3 C 0.9803(4) 0.5558(2) 0.4561(2) 0.0625(18) Uani 1 1 d . . . . .
C4 C 0.9138(4) 0.5480(2) 0.4188(2) 0.0583(16) Uani 1 1 d . . . . .
C5 C 0.8363(4) 0.5652(2) 0.4198(3) 0.0713(19) Uani 1 1 d . . . . .
H5 H 0.8259 0.5846 0.4482 0.086 Uiso 1 1 calc R U . . .
C6 C 0.7771(4) 0.5556(3) 0.3831(3) 0.078(2) Uani 1 1 d . . . . .
H6 H 0.7262 0.5692 0.3848 0.094 Uiso 1 1 calc R U . . .
C7 C 0.7894(4) 0.5255(2) 0.3415(3) 0.0662(18) Uani 1 1 d . . . . .
H7 H 0.7460 0.5171 0.3164 0.079 Uiso 1 1 calc R U . . .
C8 C 0.8636(4) 0.5083(2) 0.3371(2) 0.0534(15) Uani 1 1 d . . . . .
C9 C 0.9274(4) 0.5187(2) 0.3752(2) 0.0532(16) Uani 1 1 d . . . . .
C10 C 1.1399(4) 0.4929(3) 0.3976(3) 0.078(2) Uani 1 1 d . . . . .
C11 C 1.2156(5) 0.4491(4) 0.3423(4) 0.120(4) Uani 1 1 d . . . . .
H11A H 1.2464 0.4337 0.3727 0.144 Uiso 1 1 calc R U . . .
H11B H 1.2459 0.4773 0.3327 0.144 Uiso 1 1 calc R U . . .
C12 C 1.2061(6) 0.4151(4) 0.2988(4) 0.129(4) Uani 1 1 d . . . . .
H12C H 1.1655 0.4286 0.2721 0.154 Uiso 1 1 calc R U . . .
H12B H 1.1834 0.3853 0.3116 0.154 Uiso 1 1 calc R U . . .
C16 C 1.0251(5) 0.5934(2) 0.5363(2) 0.072(2) Uani 1 1 d . . . . .
H16A H 1.0704 0.6080 0.5216 0.086 Uiso 1 1 calc R U . . .
H16B H 1.0434 0.5633 0.5543 0.086 Uiso 1 1 calc R U . . .
C17 C 0.9928(6) 0.6286(3) 0.5750(2) 0.085(3) Uani 1 1 d . . . . .
H17 H 0.9424 0.6156 0.5854 0.102 Uiso 1 1 calc R U . . .
C18 C 0.9764(7) 0.6766(3) 0.5486(3) 0.120(4) Uani 1 1 d . . . . .
H18A H 0.9458 0.6968 0.5697 0.180 Uiso 1 1 calc R U . . .
H18B H 0.9462 0.6717 0.5143 0.180 Uiso 1 1 calc R U . . .
H18C H 1.0268 0.6925 0.5447 0.180 Uiso 1 1 calc R U . . .
C19 C 1.0493(7) 0.6338(3) 0.6197(3) 0.121(4) Uani 1 1 d . . . . .
H19A H 1.0991 0.6462 0.6096 0.181 Uiso 1 1 calc R U . . .
H19B H 1.0590 0.6025 0.6365 0.181 Uiso 1 1 calc R U . . .
H19C H 1.0290 0.6562 0.6439 0.181 Uiso 1 1 calc R U . . .
C20 C 0.8314(4) 0.4547(2) 0.2617(2) 0.0509(15) Uani 1 1 d . . . . .
C21 C 0.8703(4) 0.4299(2) 0.2181(2) 0.0559(16) Uani 1 1 d . . . . .
H21 H 0.9044 0.4540 0.2030 0.067 Uiso 1 1 calc R U . . .
C22 C 0.9237(4) 0.3887(2) 0.2411(2) 0.0586(16) Uani 1 1 d . . . . .
H22A H 0.8907 0.3659 0.2582 0.070 Uiso 1 1 calc R U . . .
H22B H 0.9638 0.4021 0.2683 0.070 Uiso 1 1 calc R U . . .
C23 C 0.9676(4) 0.3605(2) 0.2024(3) 0.0634(18) Uani 1 1 d . . . . .
H23 H 0.9273 0.3440 0.1770 0.076 Uiso 1 1 calc R U . . .
C24 C 1.0168(5) 0.3934(3) 0.1727(3) 0.091(3) Uani 1 1 d . . . . .
H24A H 0.9832 0.4194 0.1569 0.137 Uiso 1 1 calc R U . . .
H24B H 1.0384 0.3751 0.1456 0.137 Uiso 1 1 calc R U . . .
H24C H 1.0604 0.4070 0.1965 0.137 Uiso 1 1 calc R U . . .
C25 C 1.0173(6) 0.3217(3) 0.2348(3) 0.101(3) Uani 1 1 d . . . . .
H25A H 1.0475 0.3367 0.2652 0.152 Uiso 1 1 calc R U . . .
H25B H 1.0540 0.3066 0.2135 0.152 Uiso 1 1 calc R U . . .
H25C H 0.9817 0.2973 0.2461 0.152 Uiso 1 1 calc R U . . .
C26 C 0.7716(4) 0.4461(2) 0.1455(2) 0.0533(16) Uani 1 1 d . . . . .
C27 C 0.7110(3) 0.4254(2) 0.1044(2) 0.0478(14) Uani 1 1 d . . . . .
C28 C 0.6729(3) 0.4564(2) 0.0682(2) 0.0514(15) Uani 1 1 d . . . . .
H28 H 0.6829 0.4899 0.0707 0.062 Uiso 1 1 calc R U . . .
C29 C 0.6206(3) 0.4385(2) 0.0289(2) 0.0503(15) Uani 1 1 d . . . . .
C30 C 0.6064(4) 0.3874(2) 0.0279(2) 0.0582(16) Uani 1 1 d . . . . .
C31 C 0.5515(4) 0.3656(3) -0.0116(3) 0.072(2) Uani 1 1 d . . . . .
H31 H 0.5213 0.3847 -0.0373 0.087 Uiso 1 1 calc R U . . .
C32 C 0.5433(5) 0.3168(3) -0.0117(3) 0.082(2) Uani 1 1 d . . . . .
H32 H 0.5090 0.3020 -0.0388 0.099 Uiso 1 1 calc R U . . .
C33 C 0.5835(4) 0.2888(3) 0.0265(3) 0.070(2) Uani 1 1 d . . . . .
H33 H 0.5757 0.2550 0.0253 0.084 Uiso 1 1 calc R U . . .
C34 C 0.6361(4) 0.3086(2) 0.0674(2) 0.0559(16) Uani 1 1 d . . . . .
C35 C 0.6465(4) 0.3603(2) 0.0676(2) 0.0518(15) Uani 1 1 d . . . . .
C36 C 0.6021(5) 0.5134(3) -0.0165(3) 0.076(2) Uani 1 1 d . . . . .
H36A H 0.6604 0.5172 -0.0092 0.091 Uiso 1 1 calc R U . . .
H36B H 0.5772 0.5340 0.0079 0.091 Uiso 1 1 calc R U . . .
C37 C 0.5747(5) 0.5276(3) -0.0702(3) 0.090(2) Uani 1 1 d . . . . .
H37 H 0.5161 0.5219 -0.0763 0.109 Uiso 1 1 calc R U . . .
C38 C 0.5881(6) 0.5799(3) -0.0783(4) 0.110(3) Uani 1 1 d . . . . .
H38A H 0.5518 0.5987 -0.0598 0.165 Uiso 1 1 calc R U . . .
H38B H 0.5782 0.5873 -0.1155 0.165 Uiso 1 1 calc R U . . .
H38C H 0.6430 0.5881 -0.0651 0.165 Uiso 1 1 calc R U . . .
C39 C 0.6141(6) 0.4953(4) -0.1106(3) 0.116(3) Uani 1 1 d . . . . .
H39A H 0.5984 0.5074 -0.1458 0.173 Uiso 1 1 calc R U . . .
H39B H 0.5960 0.4620 -0.1083 0.173 Uiso 1 1 calc R U . . .
H39C H 0.6720 0.4965 -0.1026 0.173 Uiso 1 1 calc R U . . .
C40 C 0.6946(4) 0.2349(2) 0.1086(2) 0.0638(18) Uani 1 1 d . . . . .
C41 C 0.7609(4) 0.2179(2) 0.1464(2) 0.0621(18) Uani 1 1 d . . . . .
H41 H 0.7580 0.1820 0.1453 0.075 Uiso 1 1 calc R U . . .
C42 C 0.8405(4) 0.2311(3) 0.1283(3) 0.0699(19) Uani 1 1 d . . . . .
H42A H 0.8387 0.2213 0.0916 0.084 Uiso 1 1 calc R U . . .
H42B H 0.8457 0.2665 0.1295 0.084 Uiso 1 1 calc R U . . .
C43 C 0.9141(5) 0.2100(3) 0.1582(3) 0.087(2) Uani 1 1 d . . . . .
H43 H 0.9181 0.2231 0.1942 0.104 Uiso 1 1 calc R U . . .
C44 C 0.9120(6) 0.1557(3) 0.1627(4) 0.118(4) Uani 1 1 d . . . . .
H44A H 0.8750 0.1465 0.1869 0.176 Uiso 1 1 calc R U . . .
H44B H 0.9652 0.1438 0.1755 0.176 Uiso 1 1 calc R U . . .
H44C H 0.8946 0.1417 0.1286 0.176 Uiso 1 1 calc R U . . .
C45 C 0.9905(5) 0.2245(3) 0.1363(4) 0.110(3) Uani 1 1 d . . . . .
H45A H 0.9845 0.2182 0.0989 0.164 Uiso 1 1 calc R U . . .
H45B H 1.0352 0.2059 0.1535 0.164 Uiso 1 1 calc R U . . .
H45C H 1.0005 0.2588 0.1425 0.164 Uiso 1 1 calc R U . . .
C46 C 0.7684(4) 0.2743(2) 0.2219(2) 0.0559(16) Uani 1 1 d . . . . .
C47 C 0.7766(4) 0.2755(2) 0.2804(2) 0.0533(15) Uani 1 1 d . . . . .
C48 C 0.7564(4) 0.3177(2) 0.3058(2) 0.0606(17) Uani 1 1 d . . . . .
H48 H 0.7403 0.3461 0.2872 0.073 Uiso 1 1 calc R U . . .
C49 C 0.7612(4) 0.3155(2) 0.3584(3) 0.0639(18) Uani 1 1 d . . . . .
C50 C 0.7871(4) 0.2737(2) 0.3859(2) 0.0614(17) Uani 1 1 d . . . . .
C51 C 0.8012(5) 0.2697(3) 0.4407(3) 0.080(2) Uani 1 1 d . . . . .
H51 H 0.7924 0.2966 0.4617 0.096 Uiso 1 1 calc R U . . .
C52 C 0.8266(5) 0.2283(3) 0.4632(3) 0.079(2) Uani 1 1 d . . . . .
H52 H 0.8331 0.2261 0.5000 0.095 Uiso 1 1 calc R U . . .
C53 C 0.8441(4) 0.1877(3) 0.4340(2) 0.0669(19) Uani 1 1 d . . . . .
H53 H 0.8624 0.1588 0.4508 0.080 Uiso 1 1 calc R U . . .
C54 C 0.8340(4) 0.1909(2) 0.3809(2) 0.0571(16) Uani 1 1 d . . . . .
C55 C 0.8062(4) 0.2342(2) 0.3556(2) 0.0555(16) Uani 1 1 d . . . . .
C60 C 0.8645(4) 0.1063(3) 0.3582(3) 0.070(2) Uani 1 1 d . . . . .
C61 C 0.8560(4) 0.0753(2) 0.3092(3) 0.0569(16) Uani 1 1 d . . . . .
H61 H 0.8798 0.0930 0.2815 0.068 Uiso 1 1 calc R U . . .
C62 C 0.8966(4) 0.0277(2) 0.3175(3) 0.0697(19) Uani 1 1 d . . . . .
H62A H 0.8658 0.0076 0.3391 0.084 Uiso 1 1 calc R U . . .
H62B H 0.9497 0.0328 0.3372 0.084 Uiso 1 1 calc R U . . .
C63 C 0.9068(5) -0.0004(3) 0.2675(3) 0.088(2) Uani 1 1 d . . . . .
H63 H 0.8539 -0.0015 0.2457 0.106 Uiso 1 1 calc R U . . .
C64 C 0.9650(7) 0.0244(3) 0.2352(4) 0.134(4) Uani 1 1 d . . . . .
H64A H 0.9989 0.0466 0.2574 0.201 Uiso 1 1 calc R U . . .
H64B H 0.9351 0.0422 0.2067 0.201 Uiso 1 1 calc R U . . .
H64C H 0.9981 0.0001 0.2211 0.201 Uiso 1 1 calc R U . . .
C65 C 0.9325(5) -0.0527(3) 0.2797(4) 0.100(3) Uani 1 1 d . . . . .
H65A H 0.8926 -0.0687 0.2979 0.151 Uiso 1 1 calc R U . . .
H65B H 0.9837 -0.0530 0.3018 0.151 Uiso 1 1 calc R U . . .
H65C H 0.9374 -0.0698 0.2474 0.151 Uiso 1 1 calc R U . . .
C66 C 0.7283(4) 0.1012(2) 0.2604(2) 0.0510(15) Uani 1 1 d . . . . .
C67 C 0.6424(4) 0.0951(2) 0.2511(2) 0.0563(17) Uani 1 1 d . . . . .
C68 C 0.5963(5) 0.1179(3) 0.2096(3) 0.0678(19) Uani 1 1 d . . . . .
H68 H 0.6217 0.1379 0.1871 0.081 Uiso 1 1 calc R U . . .
C69 C 0.5202(5) 0.1125(3) 0.2012(3) 0.076(2) Uani 1 1 d . . . . .
C70 C 0.4804(4) 0.0839(3) 0.2369(3) 0.075(2) Uani 1 1 d . . . . .
C71 C 0.3986(6) 0.0759(4) 0.2317(4) 0.114(3) Uani 1 1 d . . . . .
H71 H 0.3658 0.0883 0.2024 0.137 Uiso 1 1 calc R U . . .
C72 C 0.3660(6) 0.0510(4) 0.2673(4) 0.117(3) Uani 1 1 d . . . . .
H72 H 0.3102 0.0464 0.2636 0.141 Uiso 1 1 calc R U . . .
C73 C 0.4144(5) 0.0312(3) 0.3112(3) 0.092(3) Uani 1 1 d . . . . .
H73 H 0.3904 0.0125 0.3355 0.110 Uiso 1 1 calc R U . . .
C74 C 0.4948(5) 0.0386(3) 0.3188(3) 0.0699(19) Uani 1 1 d . . . . .
C75 C 0.5324(4) 0.0649(2) 0.2788(2) 0.0622(18) Uani 1 1 d . . . . .
C76 C 0.4994(7) 0.1658(4) 0.1295(4) 0.139(4) Uani 1 1 d . U . . .
H76A H 0.5287 0.1482 0.1048 0.167 Uiso 1 1 calc R U . . .
H76B H 0.5366 0.1883 0.1496 0.167 Uiso 1 1 calc R U . . .
C77 C 0.4288(8) 0.1941(5) 0.0994(5) 0.163(4) Uani 1 1 d . U . . .
H77 H 0.4514 0.2134 0.0723 0.195 Uiso 1 1 calc R U . . .
C78 C 0.3710(8) 0.1611(5) 0.0719(4) 0.161(5) Uani 1 1 d . U . . .
H78A H 0.3544 0.1376 0.0964 0.242 Uiso 1 1 calc R U . . .
H78B H 0.3953 0.1444 0.0447 0.242 Uiso 1 1 calc R U . . .
H78C H 0.3247 0.1792 0.0561 0.242 Uiso 1 1 calc R U . . .
C79 C 0.3926(11) 0.2280(6) 0.1314(6) 0.255(7) Uani 1 1 d . U . . .
H79A H 0.3350 0.2279 0.1216 0.383 Uiso 1 1 calc R U . . .
H79B H 0.4134 0.2602 0.1264 0.383 Uiso 1 1 calc R U . . .
H79C H 0.4048 0.2188 0.1679 0.383 Uiso 1 1 calc R U . . .
C80 C 0.5320(5) 0.0096(3) 0.4086(3) 0.0689(19) Uani 1 1 d . . . . .
C81 C 0.6018(5) 0.0125(2) 0.4499(2) 0.071(2) Uani 1 1 d . . . . .
H81 H 0.6518 0.0089 0.4336 0.085 Uiso 1 1 calc R U . . .
C82 C 0.6017(6) 0.0618(3) 0.4765(3) 0.097(3) Uani 1 1 d . U . . .
H82A H 0.5913 0.0867 0.4494 0.117 Uiso 1 1 calc R U . . .
H82B H 0.5571 0.0626 0.4976 0.117 Uiso 1 1 calc R U . . .
C86 C 0.6118(5) -0.0710(3) 0.4759(3) 0.080(2) Uani 1 1 d . . . . .
C87 C 0.6241(6) -0.1491(4) 0.5166(4) 0.111(4) Uani 1 1 d . . . . .
C88 C 0.7067(7) -0.1592(5) 0.5068(6) 0.222(9) Uani 1 1 d . . . . .
H88A H 0.7136 -0.1487 0.4717 0.334 Uiso 1 1 calc R U . . .
H88B H 0.7171 -0.1937 0.5102 0.334 Uiso 1 1 calc R U . . .
H88C H 0.7438 -0.1417 0.5321 0.334 Uiso 1 1 calc R U . . .
C89 C 0.6045(9) -0.1674(5) 0.5705(5) 0.185(7) Uani 1 1 d . . . . .
H89A H 0.6437 -0.1547 0.5981 0.277 Uiso 1 1 calc R U . . .
H89B H 0.6060 -0.2025 0.5713 0.277 Uiso 1 1 calc R U . . .
H89C H 0.5514 -0.1564 0.5760 0.277 Uiso 1 1 calc R U . . .
C90 C 0.5703(9) -0.1771(4) 0.4757(5) 0.167(6) Uani 1 1 d . . . . .
H90A H 0.5151 -0.1738 0.4823 0.251 Uiso 1 1 calc R U . . .
H90B H 0.5854 -0.2110 0.4773 0.251 Uiso 1 1 calc R U . . .
H90C H 0.5760 -0.1644 0.4412 0.251 Uiso 1 1 calc R U . . .
C83 C 0.6722(7) 0.0740(4) 0.5088(5) 0.129(3) Uani 1 1 d . U . . .
H83A H 0.6972 0.0459 0.5286 0.155 Uiso 1 1 calc R U . . .
C84 C 0.6612(8) 0.1173(5) 0.5435(6) 0.191(5) Uani 1 1 d . U . . .
H84A H 0.6445 0.1451 0.5218 0.286 Uiso 1 1 calc R U . . .
H84B H 0.7114 0.1245 0.5650 0.286 Uiso 1 1 calc R U . . .
H84C H 0.6205 0.1099 0.5659 0.286 Uiso 1 1 calc R U . . .
C85 C 0.7249(8) 0.0937(4) 0.4646(6) 0.190(5) Uani 1 1 d . U . . .
H85A H 0.7621 0.0688 0.4566 0.285 Uiso 1 1 calc R U . . .
H85B H 0.7546 0.1223 0.4776 0.285 Uiso 1 1 calc R U . . .
H85C H 0.6895 0.1019 0.4330 0.285 Uiso 1 1 calc R U . . .
N1 N 0.9992(3) 0.50128(19) 0.36861(18) 0.0557(13) Uani 1 1 d . . . . .
N2 N 0.8823(3) 0.47969(17) 0.29560(18) 0.0523(12) Uani 1 1 d . . . . .
H2A H 0.9328 0.4780 0.2914 0.063 Uiso 1 1 calc R U . . .
N3 N 0.8116(3) 0.41471(18) 0.17881(17) 0.0514(12) Uani 1 1 d . . . . .
H3 H 0.8004 0.3839 0.1757 0.062 Uiso 1 1 calc R U . . .
N4 N 0.6992(3) 0.37793(16) 0.10511(17) 0.0447(11) Uani 1 1 d . . . . .
N5 N 0.6829(3) 0.28361(18) 0.10476(19) 0.0613(14) Uani 1 1 d . . . . .
H5A H 0.7090 0.3010 0.1296 0.074 Uiso 1 1 calc R U . . .
N6 N 0.7579(3) 0.23104(17) 0.20020(18) 0.0523(12) Uani 1 1 d . . . . .
H6A H 0.7480 0.2076 0.2211 0.063 Uiso 1 1 calc R U . . .
N7 N 0.7977(3) 0.23446(17) 0.30342(18) 0.0539(13) Uani 1 1 d . . . . .
N8 N 0.8461(3) 0.15324(18) 0.3473(2) 0.0613(14) Uani 1 1 d . . . . .
H8 H 0.8411 0.1609 0.3142 0.074 Uiso 1 1 calc R U . . .
N9 N 0.7716(3) 0.06994(17) 0.29316(19) 0.0538(13) Uani 1 1 d . . . . .
H9 H 0.7470 0.0453 0.3051 0.065 Uiso 1 1 calc R U . . .
N10 N 0.6105(3) 0.06978(17) 0.28662(18) 0.0524(12) Uani 1 1 d . . . . .
N11 N 0.5477(3) 0.0242(2) 0.36016(19) 0.0650(15) Uani 1 1 d . . . . .
H11 H 0.5980 0.0243 0.3553 0.078 Uiso 1 1 calc R U . . .
N12 N 0.5977(4) -0.0259(2) 0.4883(2) 0.0827(19) Uani 1 1 d . . . . .
H12A H 0.5860 -0.0190 0.5195 0.099 Uiso 1 1 calc R U . . .
O1 O 0.9630(3) 0.58373(17) 0.49683(17) 0.0746(14) Uani 1 1 d . . . . .
O2 O 1.1984(4) 0.5040(3) 0.4241(3) 0.146(3) Uani 1 1 d . . . . .
O3 O 1.1399(3) 0.4648(2) 0.3560(2) 0.0915(17) Uani 1 1 d . . . . .
O4 O 0.7621(3) 0.44975(17) 0.26601(17) 0.0670(12) Uani 1 1 d . . . . .
O5 O 0.7863(2) 0.48943(14) 0.14808(15) 0.0515(10) Uani 1 1 d . . . . .
O6 O 0.5804(3) 0.46375(17) -0.00992(17) 0.0701(13) Uani 1 1 d . . . . .
O7 O 0.6546(4) 0.20628(18) 0.0805(2) 0.0921(17) Uani 1 1 d . . . . .
O8 O 0.7761(3) 0.31222(15) 0.19732(16) 0.0617(12) Uani 1 1 d . . . . .
O9 O 0.7382(3) 0.35119(18) 0.38976(19) 0.0842(16) Uani 1 1 d . . . . .
O10 O 0.8890(3) 0.09125(18) 0.40064(19) 0.0812(15) Uani 1 1 d . . . . .
O11 O 0.7624(3) 0.13454(15) 0.23873(16) 0.0585(11) Uani 1 1 d . . . . .
O12 O 0.4682(3) 0.1328(2) 0.1638(2) 0.1004(19) Uani 1 1 d . . . . .
O13 O 0.4628(3) 0.0006(2) 0.41654(19) 0.0856(16) Uani 1 1 d . . . . .
O14 O 0.6286(3) -0.08505(18) 0.43492(19) 0.0799(15) Uani 1 1 d . . . . .
O15 O 0.6005(4) -0.0998(2) 0.5159(2) 0.100(2) Uani 1 1 d . . . . .
Si1 Si 1.2883(2) 0.3979(2) 0.26689(16) 0.1701(18) Uani 1 1 d . U . . .
C13 C 1.3813(8) 0.3927(6) 0.3116(6) 0.205(5) Uani 1 1 d . U . . .
H13A H 1.3741 0.4073 0.3450 0.308 Uiso 1 1 calc R U . . .
H13B H 1.4240 0.4093 0.2968 0.308 Uiso 1 1 calc R U . . .
H13C H 1.3951 0.3588 0.3168 0.308 Uiso 1 1 calc R U . . .
C14 C 1.2677(10) 0.3466(7) 0.2217(6) 0.247(6) Uani 1 1 d . U . . .
H14A H 1.2646 0.3170 0.2417 0.371 Uiso 1 1 calc R U . . .
H14B H 1.3105 0.3438 0.2000 0.371 Uiso 1 1 calc R U . . .
H14C H 1.2173 0.3519 0.1997 0.371 Uiso 1 1 calc R U . . .
C15 C 1.3099(10) 0.4487(7) 0.2290(7) 0.257(6) Uani 1 1 d . U . . .
H15A H 1.2672 0.4530 0.2002 0.386 Uiso 1 1 calc R U . . .
H15B H 1.3602 0.4434 0.2151 0.386 Uiso 1 1 calc R U . . .
H15C H 1.3141 0.4775 0.2508 0.386 Uiso 1 1 calc R U . . .

loop_
_atom_site_aniso_label
_atom_site_aniso_U_11
_atom_site_aniso_U_22
_atom_site_aniso_U_33
_atom_site_aniso_U_23
_atom_site_aniso_U_13
_atom_site_aniso_U_12
C56A 0.111(14) 0.093(16) 0.044(7) -0.003(8) 0.004(8) 0.041(11)
C57A 0.098(14) 0.13(3) 0.079(11) -0.010(12) 0.019(9) 0.042(13)
C58A 0.094(10) 0.060(12) 0.049(7) -0.007(7) 0.012(6) 0.034(9)
C59A 0.18(2) 0.16(2) 0.131(16) -0.041(15) 0.053(16) -0.077(18)
C56B 0.17(2) 0.046(10) 0.098(13) -0.032(9) -0.003(12) 0.062(11)
C57B 0.17(2) 0.046(9) 0.100(13) -0.031(8) -0.002(12) 0.063(10)
C58B 0.18(2) 0.045(11) 0.097(13) -0.031(9) -0.005(13) 0.065(12)
C59B 0.17(2) 0.062(11) 0.114(13) -0.027(9) 0.007(12) 0.059(10)
C1 0.071(5) 0.066(5) 0.068(4) 0.002(3) 0.013(4) 0.003(4)
C2 0.065(5) 0.094(6) 0.047(3) -0.003(3) 0.007(3) -0.007(4)
C3 0.079(5) 0.056(4) 0.055(4) -0.008(3) 0.018(4) 0.005(4)
C4 0.078(5) 0.051(4) 0.048(3) -0.002(3) 0.014(3) -0.001(3)
C5 0.080(5) 0.051(5) 0.083(5) -0.006(3) 0.012(4) 0.002(4)
C6 0.066(5) 0.075(6) 0.089(5) -0.014(4) -0.005(4) 0.010(4)
C7 0.074(5) 0.051(4) 0.072(4) -0.008(3) 0.000(3) -0.007(4)
C8 0.059(4) 0.053(4) 0.048(3) 0.000(3) 0.005(3) -0.012(3)
C9 0.074(5) 0.040(4) 0.049(3) -0.002(3) 0.024(3) 0.000(3)
C10 0.051(4) 0.111(7) 0.070(5) -0.010(4) -0.004(4) -0.017(4)
C11 0.066(6) 0.177(11) 0.120(8) -0.031(7) 0.022(5) -0.013(6)
C12 0.107(8) 0.177(11) 0.113(8) -0.047(8) 0.058(6) 0.003(7)
C16 0.115(6) 0.048(4) 0.052(4) -0.003(3) 0.012(4) 0.021(4)
C17 0.160(8) 0.054(5) 0.040(3) -0.008(3) 0.011(4) 0.017(5)
C18 0.232(12) 0.066(6) 0.058(5) -0.004(4) 0.000(6) 0.028(7)
C19 0.210(11) 0.076(6) 0.063(5) -0.004(4) -0.033(6) 0.012(7)
C20 0.055(4) 0.048(4) 0.047(3) 0.005(3) -0.003(3) -0.001(3)
C21 0.082(5) 0.043(4) 0.044(3) -0.003(3) 0.012(3) -0.001(3)
C22 0.079(5) 0.044(4) 0.052(3) -0.006(3) 0.006(3) 0.001(3)
C23 0.064(4) 0.056(4) 0.067(4) -0.007(3) -0.003(3) 0.018(3)
C24 0.095(6) 0.100(7) 0.084(5) -0.013(5) 0.026(5) -0.007(5)
C25 0.114(7) 0.089(7) 0.096(6) -0.007(5) -0.001(5) 0.003(5)
C26 0.065(4) 0.054(4) 0.044(3) 0.009(3) 0.019(3) 0.006(3)
C27 0.052(4) 0.047(4) 0.049(3) -0.006(3) 0.021(3) -0.005(3)
C28 0.058(4) 0.048(4) 0.049(3) 0.003(3) 0.009(3) -0.003(3)
C29 0.045(3) 0.060(4) 0.045(3) 0.008(3) -0.001(3) 0.002(3)
C30 0.065(4) 0.056(4) 0.052(3) -0.007(3) 0.001(3) -0.010(3)
C31 0.076(5) 0.070(5) 0.066(4) 0.013(4) -0.008(4) 0.003(4)
C32 0.089(6) 0.068(6) 0.081(5) -0.012(4) -0.022(4) -0.014(4)
C33 0.095(6) 0.048(4) 0.062(4) -0.002(3) -0.007(4) -0.015(4)
C34 0.067(4) 0.046(4) 0.055(4) -0.001(3) 0.008(3) -0.013(3)
C35 0.054(4) 0.054(4) 0.046(3) -0.008(3) 0.002(3) 0.003(3)
C36 0.088(5) 0.063(5) 0.074(5) 0.008(4) -0.002(4) 0.000(4)
C37 0.096(6) 0.094(7) 0.080(5) 0.015(5) 0.009(5) 0.011(5)
C38 0.120(8) 0.091(7) 0.111(7) 0.037(6) -0.015(6) 0.005(6)
C39 0.149(9) 0.128(9) 0.073(5) 0.010(5) 0.026(6) 0.013(7)
C40 0.094(5) 0.043(4) 0.054(4) 0.000(3) 0.008(4) -0.011(4)
C41 0.088(5) 0.038(4) 0.063(4) -0.005(3) 0.020(4) -0.006(3)
C42 0.079(5) 0.050(4) 0.081(5) -0.012(3) 0.011(4) 0.003(4)
C43 0.106(7) 0.074(6) 0.089(6) -0.004(4) 0.045(5) 0.004(5)
C44 0.113(8) 0.086(7) 0.169(10) 0.020(6) 0.071(7) 0.021(6)
C45 0.100(7) 0.097(7) 0.138(8) 0.000(6) 0.036(6) 0.001(6)
C46 0.075(4) 0.033(4) 0.059(4) -0.001(3) 0.006(3) 0.001(3)
C47 0.059(4) 0.042(4) 0.059(4) 0.001(3) 0.007(3) -0.001(3)
C48 0.088(5) 0.043(4) 0.054(4) -0.004(3) 0.020(3) -0.005(3)
C49 0.068(4) 0.049(4) 0.076(5) -0.008(3) 0.014(4) -0.006(3)
C50 0.084(5) 0.058(4) 0.040(3) 0.002(3) 0.001(3) 0.003(4)
C51 0.127(7) 0.057(5) 0.055(4) -0.007(3) 0.005(4) -0.003(5)
C52 0.117(7) 0.064(5) 0.053(4) -0.003(4) 0.001(4) -0.017(5)
C53 0.075(5) 0.063(5) 0.058(4) 0.011(3) -0.010(3) -0.014(4)
C54 0.072(4) 0.046(4) 0.050(3) 0.002(3) -0.005(3) -0.006(3)
C55 0.067(4) 0.041(4) 0.057(4) -0.003(3) 0.004(3) -0.015(3)
C60 0.063(4) 0.079(6) 0.067(4) 0.014(4) 0.002(3) -0.018(4)
C61 0.060(4) 0.041(4) 0.072(4) 0.013(3) 0.017(3) 0.009(3)
C62 0.071(5) 0.059(5) 0.079(5) 0.008(4) 0.009(4) -0.007(4)
C63 0.086(6) 0.056(5) 0.121(7) -0.013(5) 0.004(5) 0.021(4)
C64 0.222(13) 0.080(7) 0.116(8) 0.022(6) 0.081(8) 0.037(7)
C65 0.090(6) 0.052(5) 0.158(9) 0.006(5) 0.012(6) 0.011(4)
C66 0.067(4) 0.041(4) 0.044(3) -0.006(3) 0.006(3) -0.005(3)
C67 0.084(5) 0.038(4) 0.045(3) -0.004(3) -0.004(3) 0.011(3)
C68 0.081(5) 0.060(5) 0.062(4) 0.000(3) 0.007(4) 0.025(4)
C69 0.094(6) 0.076(5) 0.055(4) 0.009(4) -0.005(4) 0.024(5)
C70 0.059(5) 0.100(6) 0.064(4) -0.002(4) 0.000(3) 0.006(4)
C71 0.099(8) 0.154(10) 0.088(6) 0.013(6) 0.010(6) 0.021(7)
C72 0.073(6) 0.146(10) 0.129(9) -0.006(7) 0.005(6) -0.002(6)
C73 0.075(6) 0.123(8) 0.081(5) 0.000(5) 0.025(4) 0.008(5)
C74 0.074(5) 0.070(5) 0.067(4) -0.003(4) 0.017(4) 0.001(4)
C75 0.080(5) 0.054(4) 0.052(4) -0.006(3) 0.008(3) 0.008(4)
C76 0.158(8) 0.139(8) 0.107(7) 0.043(6) -0.028(6) 0.052(6)
C77 0.171(9) 0.168(9) 0.132(7) -0.004(6) -0.043(6) 0.082(6)
C78 0.194(11) 0.192(11) 0.085(7) 0.021(6) -0.034(7) 0.040(9)
C79 0.256(14) 0.253(14) 0.234(14) -0.075(10) -0.060(11) 0.145(11)
C80 0.090(6) 0.064(5) 0.058(4) -0.002(3) 0.025(4) 0.007(4)
C81 0.105(6) 0.054(5) 0.059(4) 0.004(3) 0.030(4) 0.004(4)
C82 0.109(6) 0.100(6) 0.089(5) -0.031(4) 0.036(4) -0.009(5)
C86 0.089(6) 0.089(6) 0.066(5) 0.037(4) 0.028(4) 0.006(5)
C87 0.112(8) 0.105(8) 0.132(9) 0.066(7) 0.072(7) 0.059(6)
C88 0.105(9) 0.275(18) 0.310(18) 0.204(15) 0.112(11) 0.069(10)
C89 0.251(16) 0.176(12) 0.158(11) 0.080(9) 0.142(11) 0.029(11)
C90 0.264(18) 0.085(9) 0.179(13) 0.027(8) 0.127(13) 0.014(10)
C83 0.130(7) 0.116(6) 0.150(7) -0.038(5) 0.048(5) -0.021(6)
C84 0.174(11) 0.152(10) 0.245(12) -0.120(9) 0.018(9) -0.027(9)
C85 0.187(10) 0.103(8) 0.307(13) 0.000(9) 0.129(10) -0.050(8)
N1 0.060(3) 0.057(3) 0.048(3) -0.005(2) -0.001(2) -0.011(3)
N2 0.056(3) 0.046(3) 0.056(3) -0.005(2) 0.013(2) 0.001(2)
N3 0.064(3) 0.042(3) 0.049(3) -0.008(2) 0.012(2) -0.013(2)
N4 0.045(3) 0.038(3) 0.050(3) 0.000(2) 0.005(2) -0.002(2)
N5 0.090(4) 0.045(3) 0.049(3) -0.009(2) 0.008(3) -0.020(3)
N6 0.068(3) 0.036(3) 0.053(3) 0.010(2) 0.007(2) 0.000(2)
N7 0.072(4) 0.038(3) 0.052(3) 0.005(2) 0.010(2) -0.001(3)
N8 0.081(4) 0.040(3) 0.062(3) 0.003(2) 0.004(3) -0.007(3)
N9 0.063(3) 0.033(3) 0.067(3) 0.013(2) 0.013(3) 0.005(2)
N10 0.067(4) 0.039(3) 0.052(3) -0.003(2) 0.012(2) 0.004(3)
N11 0.061(3) 0.079(4) 0.058(3) -0.001(3) 0.021(3) -0.007(3)
N12 0.114(5) 0.076(5) 0.064(4) 0.012(3) 0.035(4) -0.005(4)
O1 0.102(4) 0.065(3) 0.055(3) -0.015(2) 0.000(3) 0.010(3)
O2 0.078(4) 0.227(9) 0.129(6) -0.099(6) 0.001(4) 0.017(5)
O3 0.081(4) 0.114(5) 0.083(4) -0.020(3) 0.022(3) -0.009(3)
O4 0.070(3) 0.064(3) 0.068(3) -0.012(2) 0.011(2) -0.008(3)
O5 0.065(3) 0.030(2) 0.060(2) -0.0054(17) 0.013(2) -0.0074(19)
O6 0.083(3) 0.059(3) 0.068(3) 0.004(2) 0.007(2) -0.006(3)
O7 0.145(5) 0.052(3) 0.074(3) -0.008(2) -0.005(3) -0.021(3)
O8 0.088(3) 0.038(3) 0.058(2) 0.004(2) 0.004(2) -0.008(2)
O9 0.125(5) 0.061(3) 0.073(3) -0.012(3) 0.037(3) 0.012(3)
O10 0.090(4) 0.075(4) 0.074(3) 0.019(3) -0.009(3) 0.000(3)
O11 0.066(3) 0.042(3) 0.066(3) 0.011(2) 0.006(2) -0.005(2)
O12 0.085(4) 0.154(6) 0.061(3) 0.022(3) 0.004(3) 0.025(4)
O13 0.086(4) 0.099(4) 0.078(3) -0.007(3) 0.033(3) 0.003(3)
O14 0.106(4) 0.070(3) 0.072(3) 0.013(3) 0.045(3) 0.013(3)
O15 0.113(5) 0.098(5) 0.103(4) 0.033(3) 0.065(4) 0.021(4)
Si1 0.127(3) 0.248(5) 0.149(3) -0.057(3) 0.070(2) 0.015(3)
C13 0.128(8) 0.285(14) 0.211(11) -0.065(9) 0.052(7) 0.011(9)
C14 0.201(12) 0.340(12) 0.206(12) -0.133(10) 0.048(10) 0.026(11)
C15 0.204(13) 0.344(12) 0.242(13) 0.039(10) 0.100(10) -0.002(12)

loop_
_atom_type_symbol
_atom_type_description
_atom_type_scat_dispersion_real
_atom_type_scat_dispersion_imag
_atom_type_scat_source
C C 0.0181 0.0091 'International Tables Vol C Tables 4.2.6.8 and 6.1.1.4'
H H 0.0000 0.0000 'International Tables Vol C Tables 4.2.6.8 and 6.1.1.4'
N N 0.0311 0.0180 'International Tables Vol C Tables 4.2.6.8 and 6.1.1.4'
O O 0.0492 0.0322 'International Tables Vol C Tables 4.2.6.8 and 6.1.1.4'
Si Si 0.2541 0.3302 'International Tables Vol C Tables 4.2.6.8 and 6.1.1.4'

loop_
_geom_angle_atom_site_label_1
_geom_angle_atom_site_label_2
_geom_angle_atom_site_label_3
_geom_angle
O9 C56A C57A 99.6(18)
O9 C56A H56A 111.9
C57A C56A H56A 111.9
O9 C56A H56B 111.9
C57A C56A H56B 111.9
H56A C56A H56B 109.6
C58A C57A C56A 112.3(13)
C58A C57A C59A 115(2)
C56A C57A C59A 105.7(19)
C58A C57A H57A 107.7
C56A C57A H57A 107.7
C59A C57A H57A 107.7
C57A C58A H58A 109.5
C57A C58A H58B 109.5
H58A C58A H58B 109.5
C57A C58A H58C 109.5
H58A C58A H58C 109.5
H58B C58A H58C 109.5
C57A C59A H59A 109.5
C57A C59A H59B 109.5
H59A C59A H59B 109.5
C57A C59A H59C 109.5
H59A C59A H59C 109.5
H59B C59A H59C 109.5
O9 C56B C57B 114(4)
O9 C56B H56C 108.7
C57B C56B H56C 108.7
O9 C56B H56D 108.7
C57B C56B H56D 108.7
H56C C56B H56D 107.6
C58B C57B C59B 115(3)
C58B C57B C56B 116(2)
C59B C57B C56B 108(3)
C58B C57B H57B 105.4
C59B C57B H57B 105.4
C56B C57B H57B 105.4
C57B C58B H58D 109.5
C57B C58B H58E 109.5
H58D C58B H58E 109.5
C57B C58B H58F 109.5
H58D C58B H58F 109.5
H58E C58B H58F 109.5
C57B C59B H59D 109.5
C57B C59B H59E 109.5
H59D C59B H59E 109.5
C57B C59B H59F 109.5
H59D C59B H59F 109.5
H59E C59B H59F 109.5
N1 C1 C2 124.4(7)
N1 C1 C10 119.5(6)
C2 C1 C10 116.1(7)
C3 C2 C1 116.9(6)
C3 C2 H2 121.5
C1 C2 H2 121.5
C2 C3 O1 125.2(7)
C2 C3 C4 122.1(6)
O1 C3 C4 112.7(6)
C5 C4 C3 127.4(6)
C5 C4 C9 116.9(6)
C3 C4 C9 115.7(6)
C6 C5 C4 123.1(7)
C6 C5 H5 118.4
C4 C5 H5 118.4
C5 C6 C7 120.1(7)
C5 C6 H6 119.9
C7 C6 H6 119.9
C8 C7 C6 120.2(7)
C8 C7 H7 119.9
C6 C7 H7 119.9
C7 C8 C9 120.4(6)
C7 C8 N2 124.3(6)
C9 C8 N2 115.3(6)
N1 C9 C8 117.9(5)
N1 C9 C4 123.0(6)
C8 C9 C4 119.1(6)
O2 C10 O3 122.8(8)
O2 C10 C1 124.7(8)
O3 C10 C1 112.4(6)
O3 C11 C12 111.8(7)
O3 C11 H11A 109.3
C12 C11 H11A 109.3
O3 C11 H11B 109.3
C12 C11 H11B 109.3
H11A C11 H11B 107.9
C11 C12 Si1 121.2(8)
C11 C12 H12C 107.0
Si1 C12 H12C 107.0
C11 C12 H12B 107.0
Si1 C12 H12B 107.0
H12C C12 H12B 106.8
O1 C16 C17 107.5(6)
O1 C16 H16A 110.2
C17 C16 H16A 110.2
O1 C16 H16B 110.2
C17 C16 H16B 110.2
H16A C16 H16B 108.5
C19 C17 C18 110.4(7)
C19 C17 C16 109.6(8)
C18 C17 C16 109.0(6)
C19 C17 H17 109.3
C18 C17 H17 109.3
C16 C17 H17 109.3
C17 C18 H18A 109.5
C17 C18 H18B 109.5
H18A C18 H18B 109.5
C17 C18 H18C 109.5
H18A C18 H18C 109.5
H18B C18 H18C 109.5
C17 C19 H19A 109.5
C17 C19 H19B 109.5
H19A C19 H19B 109.5
C17 C19 H19C 109.5
H19A C19 H19C 109.5
H19B C19 H19C 109.5
O4 C20 N2 123.4(6)
O4 C20 C21 122.1(6)
N2 C20 C21 114.4(6)
N3 C21 C22 112.9(5)
N3 C21 C20 109.8(5)
C22 C21 C20 109.6(5)
N3 C21 H21 108.1
C22 C21 H21 108.1
C20 C21 H21 108.1
C21 C22 C23 116.0(5)
C21 C22 H22A 108.3
C23 C22 H22A 108.3
C21 C22 H22B 108.3
C23 C22 H22B 108.3
H22A C22 H22B 107.4
C24 C23 C22 111.5(6)
C24 C23 C25 113.7(7)
C22 C23 C25 106.0(6)
C24 C23 H23 108.5
C22 C23 H23 108.5
C25 C23 H23 108.5
C23 C24 H24A 109.5
C23 C24 H24B 109.5
H24A C24 H24B 109.5
C23 C24 H24C 109.5
H24A C24 H24C 109.5
H24B C24 H24C 109.5
C23 C25 H25A 109.5
C23 C25 H25B 109.5
H25A C25 H25B 109.5
C23 C25 H25C 109.5
H25A C25 H25C 109.5
H25B C25 H25C 109.5
O5 C26 N3 121.1(6)
O5 C26 C27 122.0(5)
N3 C26 C27 116.9(6)
N4 C27 C28 124.9(6)
N4 C27 C26 117.3(5)
C28 C27 C26 117.8(6)
C29 C28 C27 119.2(6)
C29 C28 H28 120.4
C27 C28 H28 120.4
O6 C29 C28 126.3(6)
O6 C29 C30 115.9(5)
C28 C29 C30 117.8(5)
C35 C30 C31 121.1(6)
C35 C30 C29 117.4(5)
C31 C30 C29 121.5(6)
C32 C31 C30 118.6(6)
C32 C31 H31 120.7
C30 C31 H31 120.7
C31 C32 C33 121.6(7)
C31 C32 H32 119.2
C33 C32 H32 119.2
C32 C33 C34 122.0(7)
C32 C33 H33 119.0
C34 C33 H33 119.0
N5 C34 C33 126.3(6)
N5 C34 C35 116.4(5)
C33 C34 C35 117.2(6)
N4 C35 C30 124.4(6)
N4 C35 C34 116.1(5)
C30 C35 C34 119.4(5)
O6 C36 C37 108.3(6)
O6 C36 H36A 110.0
C37 C36 H36A 110.0
O6 C36 H36B 110.0
C37 C36 H36B 110.0
H36A C36 H36B 108.4
C36 C37 C38 111.2(8)
C36 C37 C39 111.4(7)
C38 C37 C39 111.9(8)
C36 C37 H37 107.3
C38 C37 H37 107.3
C39 C37 H37 107.3
C37 C38 H38A 109.5
C37 C38 H38B 109.5
H38A C38 H38B 109.5
C37 C38 H38C 109.5
H38A C38 H38C 109.5
H38B C38 H38C 109.5
C37 C39 H39A 109.5
C37 C39 H39B 109.5
H39A C39 H39B 109.5
C37 C39 H39C 109.5
H39A C39 H39C 109.5
H39B C39 H39C 109.5
O7 C40 N5 122.3(7)
O7 C40 C41 120.3(6)
N5 C40 C41 117.3(6)
N6 C41 C40 116.3(6)
N6 C41 C42 111.9(6)
C40 C41 C42 110.2(6)
N6 C41 H41 105.9
C40 C41 H41 105.9
C42 C41 H41 105.9
C43 C42 C41 117.1(6)
C43 C42 H42A 108.0
C41 C42 H42A 108.0
C43 C42 H42B 108.0
C41 C42 H42B 108.0
H42A C42 H42B 107.3
C42 C43 C44 113.9(8)
C42 C43 C45 113.0(7)
C44 C43 C45 108.7(7)
C42 C43 H43 106.9
C44 C43 H43 106.9
C45 C43 H43 106.9
C43 C44 H44A 109.5
C43 C44 H44B 109.5
H44A C44 H44B 109.5
C43 C44 H44C 109.5
H44A C44 H44C 109.5
H44B C44 H44C 109.5
C43 C45 H45A 109.5
C43 C45 H45B 109.5
H45A C45 H45B 109.5
C43 C45 H45C 109.5
H45A C45 H45C 109.5
H45B C45 H45C 109.5
O8 C46 N6 124.5(6)
O8 C46 C47 119.6(5)
N6 C46 C47 115.8(5)
N7 C47 C48 125.3(6)
N7 C47 C46 115.0(5)
C48 C47 C46 119.5(5)
C49 C48 C47 116.5(6)
C49 C48 H48 121.7
C47 C48 H48 121.7
C48 C49 O9 125.4(6)
C48 C49 C50 121.4(6)
O9 C49 C50 113.1(6)
C49 C50 C55 116.1(6)
C49 C50 C51 125.2(6)
C55 C50 C51 118.5(6)
C52 C51 C50 120.7(7)
C52 C51 H51 119.7
C50 C51 H51 119.7
C51 C52 C53 122.1(7)
C51 C52 H52 119.0
C53 C52 H52 119.0
C54 C53 C52 118.7(7)
C54 C53 H53 120.7
C52 C53 H53 120.7
C53 C54 N8 124.8(6)
C53 C54 C55 120.8(6)
N8 C54 C55 114.4(5)
N7 C55 C50 123.8(6)
N7 C55 C54 117.2(6)
C50 C55 C54 119.1(6)
O10 C60 N8 124.6(7)
O10 C60 C61 123.5(7)
N8 C60 C61 111.8(6)
N9 C61 C62 111.6(5)
N9 C61 C60 106.4(5)
C62 C61 C60 112.8(6)
N9 C61 H61 108.6
C62 C61 H61 108.6
C60 C61 H61 108.6
C61 C62 C63 115.3(6)
C61 C62 H62A 108.4
C63 C62 H62A 108.4
C61 C62 H62B 108.4
C63 C62 H62B 108.4
H62A C62 H62B 107.5
C64 C63 C65 110.7(7)
C64 C63 C62 112.3(7)
C65 C63 C62 111.3(7)
C64 C63 H63 107.4
C65 C63 H63 107.4
C62 C63 H63 107.4
C63 C64 H64A 109.5
C63 C64 H64B 109.5
H64A C64 H64B 109.5
C63 C64 H64C 109.5
H64A C64 H64C 109.5
H64B C64 H64C 109.5
C63 C65 H65A 109.5
C63 C65 H65B 109.5
H65A C65 H65B 109.5
C63 C65 H65C 109.5
H65A C65 H65C 109.5
H65B C65 H65C 109.5
O11 C66 N9 120.4(6)
O11 C66 C67 121.1(6)
N9 C66 C67 118.4(5)
N10 C67 C68 122.5(7)
N10 C67 C66 115.7(5)
C68 C67 C66 121.6(6)
C69 C68 C67 121.7(7)
C69 C68 H68 119.1
C67 C68 H68 119.1
C68 C69 O12 128.4(8)
C68 C69 C70 119.6(7)
O12 C69 C70 111.9(7)
C71 C70 C75 122.0(8)
C71 C70 C69 124.4(8)
C75 C70 C69 113.7(7)
C72 C71 C70 120.8(9)
C72 C71 H71 119.6
C70 C71 H71 119.6
C71 C72 C73 120.6(9)
C71 C72 H72 119.7
C73 C72 H72 119.7
C74 C73 C72 121.1(8)
C74 C73 H73 119.4
C72 C73 H73 119.4
C73 C74 N11 127.6(7)
C73 C74 C75 119.1(7)
N11 C74 C75 113.4(6)
N10 C75 C70 126.5(7)
N10 C75 C74 117.2(6)
C70 C75 C74 116.3(7)
O12 C76 C77 108.4(10)
O12 C76 H76A 110.0
C77 C76 H76A 110.0
O12 C76 H76B 110.0
C77 C76 H76B 110.0
H76A C76 H76B 108.4
C79 C77 C78 112.5(14)
C79 C77 C76 113.4(11)
C78 C77 C76 110.6(11)
C79 C77 H77 106.6
C78 C77 H77 106.6
C76 C77 H77 106.6
C77 C78 H78A 109.5
C77 C78 H78B 109.5
H78A C78 H78B 109.5
C77 C78 H78C 109.5
H78A C78 H78C 109.5
H78B C78 H78C 109.5
C77 C79 H79A 109.5
C77 C79 H79B 109.5
H79A C79 H79B 109.5
C77 C79 H79C 109.5
H79A C79 H79C 109.5
H79B C79 H79C 109.5
O13 C80 N11 120.5(7)
O13 C80 C81 124.8(6)
N11 C80 C81 114.2(7)
N12 C81 C80 110.2(6)
N12 C81 C82 109.9(6)
C80 C81 C82 108.9(7)
N12 C81 H81 109.3
C80 C81 H81 109.3
C82 C81 H81 109.3
C83 C82 C81 115.6(9)
C83 C82 H82A 108.4
C81 C82 H82A 108.4
C83 C82 H82B 108.4
C81 C82 H82B 108.4
H82A C82 H82B 107.4
O14 C86 N12 126.6(6)
O14 C86 O15 124.2(8)
N12 C86 O15 109.1(7)
O15 C87 C88 116.7(10)
O15 C87 C90 109.9(9)
C88 C87 C90 106.2(12)
O15 C87 C89 103.4(8)
C88 C87 C89 113.9(10)
C90 C87 C89 106.3(10)
C87 C88 H88A 109.5
C87 C88 H88B 109.5
H88A C88 H88B 109.5
C87 C88 H88C 109.5
H88A C88 H88C 109.5
H88B C88 H88C 109.5
C87 C89 H89A 109.5
C87 C89 H89B 109.5
H89A C89 H89B 109.5
C87 C89 H89C 109.5
H89A C89 H89C 109.5
H89B C89 H89C 109.5
C87 C90 H90A 109.5
C87 C90 H90B 109.5
H90A C90 H90B 109.5
C87 C90 H90C 109.5
H90A C90 H90C 109.5
H90B C90 H90C 109.5
C82 C83 C84 112.4(10)
C82 C83 C85 99.3(10)
C84 C83 C85 105.5(10)
C82 C83 H83A 112.9
C84 C83 H83A 112.9
C85 C83 H83A 112.9
C83 C84 H84A 109.5
C83 C84 H84B 109.5
H84A C84 H84B 109.5
C83 C84 H84C 109.5
H84A C84 H84C 109.5
H84B C84 H84C 109.5
C83 C85 H85A 109.5
C83 C85 H85B 109.5
H85A C85 H85B 109.5
C83 C85 H85C 109.5
H85A C85 H85C 109.5
H85B C85 H85C 109.5
C1 N1 C9 117.9(6)
C20 N2 C8 127.2(5)
C20 N2 H2A 116.4
C8 N2 H2A 116.4
C26 N3 C21 121.7(5)
C26 N3 H3 119.1
C21 N3 H3 119.1
C35 N4 C27 116.3(5)
C34 N5 C40 128.4(5)
C34 N5 H5A 115.8
C40 N5 H5A 115.8
C46 N6 C41 128.0(5)
C46 N6 H6A 116.0
C41 N6 H6A 116.0
C47 N7 C55 116.7(5)
C60 N8 C54 129.6(6)
C60 N8 H8 115.2
C54 N8 H8 115.2
C66 N9 C61 123.2(5)
C66 N9 H9 118.4
C61 N9 H9 118.4
C75 N10 C67 115.9(6)
C74 N11 C80 128.2(6)
C74 N11 H11 115.9
C80 N11 H11 115.9
C86 N12 C81 119.8(6)
C86 N12 H12A 120.1
C81 N12 H12A 120.1
C3 O1 C16 117.3(6)
C10 O3 C11 118.0(6)
C29 O6 C36 118.5(5)
C49 O9 C56A 117.0(8)
C49 O9 C56B 120.2(13)
C69 O12 C76 117.2(7)
C86 O15 C87 121.0(6)
C12 Si1 C15 105.8(8)
C12 Si1 C13 112.8(6)
C15 Si1 C13 100.9(9)
C12 Si1 C14 114.1(7)
C15 Si1 C14 107.2(9)
C13 Si1 C14 114.6(8)
Si1 C13 H13A 109.5
Si1 C13 H13B 109.5
H13A C13 H13B 109.5
Si1 C13 H13C 109.5
H13A C13 H13C 109.5
H13B C13 H13C 109.5
Si1 C14 H14A 109.5
Si1 C14 H14B 109.5
H14A C14 H14B 109.5
Si1 C14 H14C 109.5
H14A C14 H14C 109.5
H14B C14 H14C 109.5
Si1 C15 H15A 109.5
Si1 C15 H15B 109.5
H15A C15 H15B 109.5
Si1 C15 H15C 109.5
H15A C15 H15C 109.5
H15B C15 H15C 109.5

loop_
_geom_bond_atom_site_label_1
_geom_bond_atom_site_label_2
_geom_bond_distance
C56A O9 1.43(3)
C56A C57A 1.511(13)
C56A H56A 0.9900
C56A H56B 0.9900
C57A C58A 1.487(16)
C57A C59A 1.51(3)
C57A H57A 1.0000
C58A H58A 0.9800
C58A H58B 0.9800
C58A H58C 0.9800
C59A H59A 0.9800
C59A H59B 0.9800
C59A H59C 0.9800
C56B O9 1.45(5)
C56B C57B 1.500(16)
C56B H56C 0.9900
C56B H56D 0.9900
C57B C58B 1.48(2)
C57B C59B 1.49(3)
C57B H57B 1.0000
C58B H58D 0.9800
C58B H58E 0.9800
C58B H58F 0.9800
C59B H59D 0.9800
C59B H59E 0.9800
C59B H59F 0.9800
C1 N1 1.302(8)
C1 C2 1.445(9)
C1 C10 1.503(10)
C2 C3 1.336(9)
C2 H2 0.9500
C3 O1 1.376(7)
C3 C4 1.408(9)
C4 C5 1.404(9)
C4 C9 1.441(8)
C5 C6 1.324(9)
C5 H5 0.9500
C6 C7 1.404(9)
C6 H6 0.9500
C7 C8 1.367(9)
C7 H7 0.9500
C8 C9 1.403(9)
C8 N2 1.411(7)
C9 N1 1.345(8)
C10 O2 1.176(8)
C10 O3 1.335(9)
C11 O3 1.446(9)
C11 C12 1.468(12)
C11 H11A 0.9900
C11 H11B 0.9900
C12 Si1 1.779(8)
C12 H12C 0.9900
C12 H12B 0.9900
C16 O1 1.401(8)
C16 C17 1.554(9)
C16 H16A 0.9900
C16 H16B 0.9900
C17 C19 1.417(11)
C17 C18 1.514(10)
C17 H17 1.0000
C18 H18A 0.9800
C18 H18B 0.9800
C18 H18C 0.9800
C19 H19A 0.9800
C19 H19B 0.9800
C19 H19C 0.9800
C20 O4 1.206(7)
C20 N2 1.348(7)
C20 C21 1.545(8)
C21 N3 1.400(8)
C21 C22 1.537(8)
C21 H21 1.0000
C22 C23 1.543(8)
C22 H22A 0.9900
C22 H22B 0.9900
C23 C24 1.516(10)
C23 C25 1.552(10)
C23 H23 1.0000
C24 H24A 0.9800
C24 H24B 0.9800
C24 H24C 0.9800
C25 H25A 0.9800
C25 H25B 0.9800
C25 H25C 0.9800
C26 O5 1.235(7)
C26 N3 1.351(8)
C26 C27 1.501(8)
C27 N4 1.339(7)
C27 C28 1.376(8)
C28 C29 1.361(8)
C28 H28 0.9500
C29 O6 1.344(7)
C29 C30 1.443(9)
C30 C35 1.386(9)
C30 C31 1.434(9)
C31 C32 1.367(10)
C31 H31 0.9500
C32 C33 1.376(10)
C32 H32 0.9500
C33 C34 1.412(9)
C33 H33 0.9500
C34 N5 1.366(8)
C34 C35 1.452(8)
C35 N4 1.332(7)
C36 O6 1.449(8)
C36 C37 1.470(10)
C36 H36A 0.9900
C36 H36B 0.9900
C37 C38 1.496(11)
C37 C39 1.595(11)
C37 H37 1.0000
C38 H38A 0.9800
C38 H38B 0.9800
C38 H38C 0.9800
C39 H39A 0.9800
C39 H39B 0.9800
C39 H39C 0.9800
C40 O7 1.229(8)
C40 N5 1.373(8)
C40 C41 1.476(9)
C41 N6 1.453(7)
C41 C42 1.533(9)
C41 H41 1.0000
C42 C43 1.506(10)
C42 H42A 0.9900
C42 H42B 0.9900
C43 C44 1.518(11)
C43 C45 1.536(11)
C43 H43 1.0000
C44 H44A 0.9800
C44 H44B 0.9800
C44 H44C 0.9800
C45 H45A 0.9800
C45 H45B 0.9800
C45 H45C 0.9800
C46 O8 1.249(7)
C46 N6 1.334(7)
C46 C47 1.512(8)
C47 N7 1.320(7)
C47 C48 1.412(8)
C48 C49 1.361(9)
C48 H48 0.9500
C49 O9 1.374(8)
C49 C50 1.409(9)
C50 C55 1.415(9)
C50 C51 1.419(8)
C51 C52 1.342(10)
C51 H51 0.9500
C52 C53 1.416(10)
C52 H52 0.9500
C53 C54 1.371(8)
C53 H53 0.9500
C54 N8 1.399(8)
C54 C55 1.428(9)
C55 N7 1.345(7)
C60 O10 1.203(8)
C60 N8 1.367(9)
C60 C61 1.531(9)
C61 N9 1.451(8)
C61 C62 1.500(9)
C61 H61 1.0000
C62 C63 1.547(10)
C62 H62A 0.9900
C62 H62B 0.9900
C63 C64 1.540(12)
C63 C65 1.544(10)
C63 H63 1.0000
C64 H64A 0.9800
C64 H64B 0.9800
C64 H64C 0.9800
C65 H65A 0.9800
C65 H65B 0.9800
C65 H65C 0.9800
C66 O11 1.264(7)
C66 N9 1.366(7)
C66 C67 1.459(9)
C67 N10 1.332(8)
C67 C68 1.403(9)
C68 C69 1.293(10)
C68 H68 0.9500
C69 O12 1.352(8)
C69 C70 1.453(10)
C70 C71 1.397(12)
C70 C75 1.417(9)
C71 C72 1.333(13)
C71 H71 0.9500
C72 C73 1.430(12)
C72 H72 0.9500
C73 C74 1.371(10)
C73 H73 0.9500
C74 N11 1.372(9)
C74 C75 1.481(9)
C75 N10 1.325(8)
C76 O12 1.430(12)
C76 C77 1.562(12)
C76 H76A 0.9900
C76 H76B 0.9900
C77 C79 1.447(16)
C77 C78 1.464(16)
C77 H77 1.0000
C78 H78A 0.9800
C78 H78B 0.9800
C78 H78C 0.9800
C79 H79A 0.9800
C79 H79B 0.9800
C79 H79C 0.9800
C80 O13 1.244(8)
C80 N11 1.382(8)
C80 C81 1.497(10)
C81 N12 1.474(8)
C81 C82 1.539(10)
C81 H81 1.0000
C82 C83 1.415(13)
C82 H82A 0.9900
C82 H82B 0.9900
C86 O14 1.203(9)
C86 N12 1.327(10)
C86 O15 1.349(8)
C87 O15 1.432(11)
C87 C88 1.484(12)
C87 C90 1.525(16)
C87 C89 1.567(11)
C88 H88A 0.9800
C88 H88B 0.9800
C88 H88C 0.9800
C89 H89A 0.9800
C89 H89B 0.9800
C89 H89C 0.9800
C90 H90A 0.9800
C90 H90B 0.9800
C90 H90C 0.9800
C83 C84 1.532(13)
C83 C85 1.641(14)
C83 H83A 1.0000
C84 H84A 0.9800
C84 H84B 0.9800
C84 H84C 0.9800
C85 H85A 0.9800
C85 H85B 0.9800
C85 H85C 0.9800
N2 H2A 0.8800
N3 H3 0.8800
N5 H5A 0.8800
N6 H6A 0.8800
N8 H8 0.8800
N9 H9 0.8800
N11 H11 0.8800
N12 H12A 0.8800
Si1 C15 1.792(17)
Si1 C13 1.844(14)
Si1 C14 1.854(15)
C13 H13A 0.9800
C13 H13B 0.9800
C13 H13C 0.9800
C14 H14A 0.9800
C14 H14B 0.9800
C14 H14C 0.9800
C15 H15A 0.9800
C15 H15B 0.9800
C15 H15C 0.9800

loop_
_platon_squeeze_void_nr
_platon_squeeze_void_average_x
_platon_squeeze_void_average_y
_platon_squeeze_void_average_z
_platon_squeeze_void_volume
_platon_squeeze_void_count_electrons
_platon_squeeze_void_content
1 -0.004 0.000 -0.004 4035 1024 ' '
